data_7057829
loop_
_publ_author_name
'Luberda-Durna\'s, K.'
'Konieczny, P.'
'Pe\/lka, R.'
'Oszajca, M.'
'Gonzalez Guillen, A.'
'Korecki, J.'
'Ciesielska, Z.'
'\/Lasocha, W.'

_publ_section_title
;
 Two-step magnetic transition in hybrid organic--inorganic materials of
 the (m-xylylenediamine)MeSO4 (Me -- Mn, Fe, Co, Ni) type
;
_journal_issue 22
_journal_name_full 'New Journal of Chemistry'
_journal_page_first 18225
_journal_paper_doi 10.1039/C8NJ04036B
_journal_volume 42
_journal_year 2018
_chemical_formula_moiety MnSO4(C8H12N2)
_chemical_formula_sum 'C8 H12 Mn N2 O4 S'
_chemical_formula_weight 287.2
_chemical_name_systematic MnSO4(MXDA)
_space_group_IT_number 26
_space_group_name_Hall 'P -2a 2a'
_space_group_name_H-M_alt 'P 21 m a'
_symmetry_cell_setting orthorhombic
_symmetry_Int_Tables_number 26
_symmetry_space_group_name_Hall 'P -2a 2a'
_symmetry_space_group_name_H-M 'P 21 m a'
_audit_update_record
;
2018-07-19 deposited with the CCDC.
2018-10-10 downloaded from the CCDC.
;
_cell_angle_alpha 90
_cell_angle_beta 90
_cell_angle_gamma 90
_cell_formula_units_Z 2
_cell_length_a 9.8032(7)
_cell_length_b 10.9845(6)
_cell_length_c 4.9528(3)
_cell_measurement_temperature 293
_cell_volume 533.33(6)
_diffrn_ambient_temperature 293
_diffrn_measurement_device_type diffractometer
_diffrn_radiation_probe x-ray
_diffrn_radiation_type 'Cu K\a'
_diffrn_radiation_wavelength 1.5418
_exptl_absorpt_coefficient_mu 11.947
_exptl_crystal_density_diffrn 1.7883
_exptl_crystal_F_000 294
_pd_char_colour beige
_pd_instr_location ' ?'
_pd_meas_2theta_range_inc 0.02
_pd_meas_2theta_range_max 79.980
_pd_meas_2theta_range_min 4.020
_pd_meas_number_of_points 3799
_pd_proc_2theta_range_inc 0.02
_pd_proc_2theta_range_max 79.98
_pd_proc_2theta_range_min 10.02
_pd_proc_ls_background_function '15 Legendre polynoms'
_pd_proc_ls_pref_orient_corr 'March & Dollase'
_pd_proc_ls_profile_function Pseudo-Voigt
_pd_proc_ls_prof_R_factor 0.0626
_pd_proc_ls_prof_wR_expected 0.0344
_pd_proc_ls_prof_wR_factor 0.0829
_refine_ls_goodness_of_fit_all 2.41
_refine_ls_hydrogen_treatment constr
_refine_ls_number_constraints 1
_refine_ls_number_parameters 56
_refine_ls_number_restraints 27
_refine_ls_R_factor_all 0.0509
_refine_ls_R_factor_gt 0.0496
_refine_ls_shift/su_max 0.0171
_refine_ls_shift/su_mean 0.0031
_refine_ls_weighting_scheme sigma
_refine_ls_wR_factor_all 0.0596
_refine_ls_wR_factor_gt 0.0595
_cod_data_source_file c8nj04036b2.cif
_cod_data_source_block I_CCDC1
_cod_depositor_comments
;
The following automatic conversions were performed:

'_diffrn_radiation_probe' value 'X-ray' changed to 'x-ray' according
to
/home/data/users/saulius/crontab/automatic-downloads/rss-feeds/RSC/lib/dictionaries/cif_core.dic
dictionary named 'cif_core.dic' version 2.4.2 from 2011-04-26.

Automatic conversion script
Id: cif_fix_values 4973 2017-02-22 13:04:09Z antanas 

 Adding full bibliography for 7057828--7057831.cif.
;
_cod_original_cell_volume 533.34(6)
_cod_original_sg_symbol_Hall 'P 2xa;-2y;-2za'
_cod_original_formula_sum 'C8 H12 Mn1 N2 O4 S1'
_cod_database_code 7057829

loop_
_space_group_symop_id
_space_group_symop_operation_xyz
1 x,y,z
2 x+1/2,-y,-z
3 x+1/2,y,-z
4 x,-y,z

loop_
_atom_site_label
_atom_site_type_symbol
_atom_site_fract_x
_atom_site_fract_y
_atom_site_fract_z
_atom_site_adp_type
_atom_site_U_iso_or_equiv
_atom_site_site_symmetry_multiplicity
_atom_site_occupancy
_atom_site_calc_flag
Mn1 Mn 0.1150(6) 0.5 0.1387(17) Uiso 0.029(4) 2 1 d
S1 S -0.1907(11) 0.5 0.426(2) Uiso 0.006(6) 2 1 d
O1 O -0.0393(18) 0.5 0.448(3) Uiso 0.025(7) 2 1 d
O2 O 0.2693(15) 0.5 -0.139(4) Uiso 0.025(7) 2 1 d
O3 O -0.2442(14) 0.6067(8) 0.556(3) Uiso 0.025(7) 4 1 d
C2 C -0.114(2) 1 -0.406(5) Uiso 0.058(8) 2 1 d
C4 C 0.0455(16) 0.8896(6) -0.118(4) Uiso 0.058(8) 4 1 d
N1 N 0.011(2) 0.6678(13) -0.071(5) Uiso 0.058(8) 4 1 d
C1 C -0.0611(18) 0.8896(6) -0.311(4) Uiso 0.058(8) 4 1 d
C5 C 0.1051(20) 0.7647(11) -0.010(4) Uiso 0.058(8) 4 1 d
C6 C 0.098(2) 1 -0.023(4) Uiso 0.058(8) 2 1 d
H1c2 H -0.186175 1 -0.537264 Uiso 0.0694 2 1 d
H1c1 H -0.09726 0.813909 -0.376575 Uiso 0.0694 4 1 d
H1c5 H 0.191003 0.748662 -0.095487 Uiso 0.0694 4 1 d
H2c5 H 0.117862 0.769699 0.182079 Uiso 0.0694 4 1 d
H1c6 H 0.170391 1 0.108178 Uiso 0.0694 2 1 d
H1n1 H 0.008583 0.656115 -0.244366 Uiso 0.0694 4 1 d
H2n1 H -0.066989 0.682442 0.006467 Uiso 0.0694 4 1 d

loop_
_atom_type_symbol
_atom_type_scat_dispersion_real
_atom_type_scat_dispersion_imag
_atom_type_scat_source
C 0.0181 0.0091 'International Tables Vol C tables 4.2.6.8 and 6.1.1.1'
H 0.0000 0.0000 'International Tables Vol C tables 4.2.6.8 and 6.1.1.1'
Mn -0.5299 2.8052 'International Tables Vol C tables 4.2.6.8 and 6.1.1.1'
N 0.0311 0.0180 'International Tables Vol C tables 4.2.6.8 and 6.1.1.1'
O 0.0492 0.0322 'International Tables Vol C tables 4.2.6.8 and 6.1.1.1'
S 0.3331 0.5567 'International Tables Vol C tables 4.2.6.8 and 6.1.1.1'

loop_
_geom_angle_atom_site_label_1
_geom_angle_atom_site_label_2
_geom_angle_atom_site_label_3
_geom_angle_site_symmetry_1
_geom_angle_site_symmetry_3
_geom_angle
O1 Mn1 O2 . . 177.0(8)
O1 Mn1 O3 . 2_566 87.4(6)
O1 Mn1 O3 . 3_556 87.4(6)
O1 Mn1 N1 . . 90.5(6)
O1 Mn1 N1 . 4_565 90.5(6)
O2 Mn1 O3 . 2_566 89.9(6)
O2 Mn1 O3 . 3_556 89.9(6)
O2 Mn1 N1 . . 91.4(7)
O2 Mn1 N1 . 4_565 91.4(7)
O3 Mn1 O3 2_566 3_556 59.6(4)
O3 Mn1 N1 2_566 . 158.0(6)
O3 Mn1 N1 2_566 4_565 98.5(5)
O3 Mn1 N1 3_556 . 98.5(5)
O3 Mn1 N1 3_556 4_565 158.0(6)
N1 Mn1 N1 . 4_565 103.5(7)
O1 S1 O2 . 2_465 109.5(11)
O1 S1 O3 . . 109.5(8)
O1 S1 O3 . 4_565 109.5(8)
O2 S1 O3 2_465 . 109.5(8)
O2 S1 O3 2_465 4_565 109.5(8)
O3 S1 O3 . 4_565 109.5(10)
Mn1 O1 S1 . . 130.6(10)
Mn1 O2 S1 . 2_565 147.8(11)
Mn1 O3 S1 2_466 . 95.4(6)
C1 C2 C1 . 4_575 120.0(19)
C1 C2 H1c2 . . 120
C1 C2 H1c2 4_575 . 120
C1 C4 C5 . . 120.0(10)
C1 C4 C6 . . 120.0(10)
C5 C4 C6 . . 120.0(15)
Mn1 N1 C5 . . 102.1(13)
Mn1 N1 H1n1 . . 109.48
Mn1 N1 H2n1 . . 109.47
C5 N1 H1n1 . . 109.49
C5 N1 H2n1 . . 109.48
H1n1 N1 H2n1 . . 115.9
C2 C1 C4 . . 120.0(12)
C2 C1 H1c1 . . 119.99
C4 C1 H1c1 . . 120.02
C4 C5 N1 . . 109.5(15)
C4 C5 H1c5 . . 109.47
C4 C5 H2c5 . . 109.46
N1 C5 H1c5 . . 109.46
N1 C5 H2c5 . . 109.46
H1c5 C5 H2c5 . . 109.5
C4 C6 C4 . 4_575 120.0(17)
C4 C6 H1c6 . . 119.99
C4 C6 H1c6 4_575 . 119.99

loop_
_geom_bond_atom_site_label_1
_geom_bond_atom_site_label_2
_geom_bond_site_symmetry_2
_geom_bond_distance
Mn1 O1 . 2.151(18)
Mn1 O2 . 2.044(18)
Mn1 O3 2_566 2.359(15)
Mn1 O3 3_556 2.359(15)
Mn1 N1 . 2.347(18)
Mn1 N1 4_565 2.347(18)
S1 O1 . 1.49(2)
S1 O2 2_465 1.48(2)
S1 O3 . 1.435(13)
S1 O3 4_565 1.435(13)
C2 C1 . 1.400(16)
C2 C1 4_575 1.400(16)
C2 H1c2 . 0.9603
C4 C1 . 1.42(3)
C4 C5 . 1.585(18)
C4 C6 . 1.400(14)
N1 C5 . 1.44(2)
N1 H1n1 . 0.87
N1 H2n1 . 0.8703
C1 H1c1 . 0.9601
C5 H1c5 . 0.9597
C5 H2c5 . 0.96
C6 H1c6 . 0.9597

loop_
_restr_distance_atom_site_label_1
_restr_distance_site_symmetry_1
_restr_distance_atom_site_label_2
_restr_distance_site_symmetry_2
_restr_distance_target
_restr_distance_target_weight_param
C5 . C4 . 1.52 0.005
C4 . C1 . 1.4 0.005
C1 . C2 . 1.4 0.005
C2 . C1 4_575 1.4 0.005
C1 4_575 C4 4_575 1.4 0.005
C4 4_575 C6 . 1.4 0.005
C6 . C4 . 1.4 0.005
N1 . C5 . 1.45 0.005
S1 . O3 . 1.44 0.005
S1 . O3 4_565 1.44 0.005
S1 . O1 . 1.48 0.005
S1 . O2 2_465 1.48 0.005

loop_
_restr_angle_atom_site_label_1
_restr_angle_site_symmetry_1
_restr_angle_atom_site_label_2
_restr_angle_site_symmetry_2
_restr_angle_atom_site_label_3
_restr_angle_site_symmetry_3
_restr_angle_target
_restr_angle_target_weight_param
C4 . C1 . C2 . 120 0.01
C1 . C2 . C1 4_575 120 0.01
C2 . C1 4_575 C4 4_575 120 0.01
C1 4_575 C4 4_575 C6 . 120 0.01
C6 . C4 . C1 . 120 0.01
C5 . C4 . C1 . 120 0.01
C5 . C4 . C6 . 120 0.01
N1 . C5 . C4 . 109.47 0.01

loop_
_restr_torsion_atom_site_label_1
_restr_torsion_atom_site_label_2
_restr_torsion_atom_site_label_3
_restr_torsion_site_symmetry_3
_restr_torsion_atom_site_label_4
_restr_torsion_site_symmetry_4
_restr_torsion_angle_target
_restr_torsion_weight_param
C5 C4 C1 . C2 . 180 0.01
C5 C4 C6 . C4 4_575 180 0.01
C4 C1 C2 . C1 4_575 0 0.01
C4 C6 C4 4_575 C1 4_575 0 0.01

loop_
_restr_equal_angle_atom_site_label_1
_restr_equal_angle_site_symmetry_1
_restr_equal_angle_atom_site_label_2
_restr_equal_angle_atom_site_label_3
_restr_equal_angle_site_symmetry_3
_restr_equal_angle_class_class_id
_restr_equal_angle_class_target_weight_param
O1 . S1 O2 2_465 0 0.01
O1 . S1 O3 . 0 0.01
O2 2_465 S1 O3 . 0 0.01
O3 . S1 O3 4_565 0 0.01
